data_7202981
loop_
_publ_author_name
'O'Leary, Jane'
'Wallis, John D.'

_publ_section_title
;
 A competition between O&#x22EF;N and O&#x22EF;C through space
 interactions in the crystal structures of
 3,3&#x2032;-dinitro-2,2&#x2032;-bipyridine N-oxides and
 N,N&#x2032;-dioxides
;
_journal_issue 10
_journal_name_full CrystEngComm
_journal_page_first 941
_journal_paper_doi 10.1039/b707822f
_journal_volume 9
_journal_year 2007
_chemical_formula_sum 'C12 H10 N4 O6'
_chemical_formula_weight 306.24
_chemical_melting_point 484
_chemical_name_common 5,5-Dimethyl-3,3-dinitro-2,2-bipyridine-1,1-dioxide
_chemical_name_systematic
;
5,5-Dimethyl-3,3-dinitro-2,2-bipyridine-1,1-dioxide
;
_space_group_IT_number 15
_symmetry_cell_setting monoclinic
_symmetry_space_group_name_Hall '-C 2yc'
_symmetry_space_group_name_H-M 'C 1 2/c 1'
_atom_sites_solution_hydrogens difmap
_atom_sites_solution_primary direct
_atom_sites_solution_secondary difmap
_audit_creation_method SHELXL-97
_cell_angle_alpha 90.00
_cell_angle_beta 108.480(3)
_cell_angle_gamma 90.00
_cell_formula_units_Z 4
_cell_length_a 12.044(4)
_cell_length_b 7.544(3)
_cell_length_c 15.093(5)
_cell_measurement_reflns_used 5599
_cell_measurement_temperature 120(2)
_cell_measurement_theta_max 27.48
_cell_measurement_theta_min 1.02
_cell_volume 1300.6(8)
_computing_cell_refinement
;
DENZO (Otwinowski and Minor, 1997) and COLLECT (Hooft, 1998)
;
_computing_data_collection
;
DENZO (Otwinowski and Minor, 1997) and COLLECT (Hooft, 1998)
;
_computing_data_reduction
;
DENZO (Otwinowski and Minor, 1997) and COLLECT (Hooft, 1998)
;
_computing_molecular_graphics 'ORTEPIII (Johnson and Burnett, 1996)'
_computing_publication_material 'SHELXL-97 (Sheldrick, 1997)'
_computing_structure_refinement 'SHELXL-97 (Sheldrick, 1997)'
_computing_structure_solution 'SHELXS-97 (Sheldrick, 1990)'
_diffrn_ambient_temperature 120(2)
_diffrn_detector_area_resol_mean 9.091
_diffrn_measured_fraction_theta_full 0.981
_diffrn_measured_fraction_theta_max 0.981
_diffrn_measurement_device_type 'Enraf Nonius KappaCCD area detector'
_diffrn_measurement_method 'Phi and Omega scans to fill Ewald sphere'
_diffrn_radiation_monochromator graphite
_diffrn_radiation_source 'Enraf Nonius FR591 rotating anode'
_diffrn_radiation_type MoK\a
_diffrn_radiation_wavelength 0.71073
_diffrn_reflns_av_R_equivalents 0.0592
_diffrn_reflns_av_sigmaI/netI 0.0387
_diffrn_reflns_limit_h_max 15
_diffrn_reflns_limit_h_min -15
_diffrn_reflns_limit_k_max 9
_diffrn_reflns_limit_k_min -9
_diffrn_reflns_limit_l_max 19
_diffrn_reflns_limit_l_min -18
_diffrn_reflns_number 6827
_diffrn_reflns_theta_full 27.49
_diffrn_reflns_theta_max 27.49
_diffrn_reflns_theta_min 2.85
_exptl_absorpt_coefficient_mu 0.128
_exptl_absorpt_correction_T_max 0.995
_exptl_absorpt_correction_T_min 0.780
_exptl_absorpt_correction_type multi-scan
_exptl_absorpt_process_details
;
using multiple and symmetry-related data measurements via the program
SORTAV (Blessing, 1995)
See R.H. Blessing, Acta Cryst., (1995), A51, 33-38
;
_exptl_crystal_colour yellow
_exptl_crystal_density_diffrn 1.564
_exptl_crystal_density_method 'not measured'
_exptl_crystal_description prism
_exptl_crystal_F_000 632
_exptl_crystal_size_max 0.2
_exptl_crystal_size_mid 0.2
_exptl_crystal_size_min 0.1
_refine_diff_density_max 0.445
_refine_diff_density_min -0.308
_refine_diff_density_rms 0.069
_refine_ls_extinction_method none
_refine_ls_goodness_of_fit_ref 1.090
_refine_ls_hydrogen_treatment mixed
_refine_ls_matrix_type full
_refine_ls_number_parameters 109
_refine_ls_number_reflns 1462
_refine_ls_number_restraints 0
_refine_ls_restrained_S_all 1.090
_refine_ls_R_factor_all 0.0640
_refine_ls_R_factor_gt 0.0566
_refine_ls_shift/su_max 0.006
_refine_ls_shift/su_mean 0.002
_refine_ls_structure_factor_coef Fsqd
_refine_ls_weighting_details 'calc w=1/[\s^2^(Fo^2^)+(0.0628P)^2^+3.1650P] where P=(Fo^2^+2Fc^2^)/3'
_refine_ls_weighting_scheme calc
_refine_ls_wR_factor_gt 0.1499
_refine_ls_wR_factor_ref 0.1537
_reflns_number_gt 1272
_reflns_number_total 1462
_reflns_threshold_expression >2sigma(I)
_cod_data_source_file b707822f.txt
_cod_data_source_block compound16
_cod_original_cell_volume 1300.7(8)
_cod_original_sg_symbol_H-M C2/c
_cod_database_code 7202981

loop_
_symmetry_equiv_pos_as_xyz
'x, y, z'
'x, -y, z+1/2'
'x+1/2, y+1/2, z'
'x+1/2, -y+1/2, z+1/2'
'-x, -y, -z'
'-x, y, -z-1/2'
'-x+1/2, -y+1/2, -z'
'-x+1/2, y+1/2, -z-1/2'

loop_
_atom_site_label
_atom_site_type_symbol
_atom_site_fract_x
_atom_site_fract_y
_atom_site_fract_z
_atom_site_U_iso_or_equiv
_atom_site_adp_type
_atom_site_occupancy
_atom_site_symmetry_multiplicity
_atom_site_calc_flag
_atom_site_refinement_flags
_atom_site_disorder_assembly
_atom_site_disorder_group
O1A O 0.04758(12) 0.0976(2) 0.62248(11) 0.0264(4) Uani 1 1 d . . .
O2A O -0.08876(13) -0.2845(2) 0.84069(12) 0.0333(5) Uani 1 1 d . . .
O3A O -0.26372(14) -0.1776(2) 0.81131(12) 0.0332(4) Uani 1 1 d . . .
N1A N -0.04995(14) 0.0313(2) 0.62782(12) 0.0197(4) Uani 1 1 d . . .
N2A N -0.17163(15) -0.1956(2) 0.79451(13) 0.0244(4) Uani 1 1 d . . .
C2A C -0.05463(16) -0.0412(3) 0.70990(14) 0.0196(5) Uani 1 1 d . . .
C3A C -0.16225(17) -0.1085(3) 0.71005(15) 0.0208(5) Uani 1 1 d . . .
C4A C -0.26190(17) -0.1042(3) 0.63352(15) 0.0219(5) Uani 1 1 d . . .
C5A C -0.25362(17) -0.0306(3) 0.55073(15) 0.0207(5) Uani 1 1 d . . .
C6A C -0.14710(18) 0.0334(3) 0.55020(15) 0.0215(5) Uani 1 1 d . . .
C7A C -0.35920(18) -0.0233(3) 0.46493(15) 0.0261(5) Uani 1 1 d . . .
H71 H -0.4058 0.0818 0.4677 0.039 Uiso 1 1 calc R . .
H72 H -0.4067 -0.1300 0.4618 0.039 Uiso 1 1 calc R . .
H73 H -0.3340 -0.0169 0.4093 0.039 Uiso 1 1 calc R . .
H4A H -0.336(2) -0.161(4) 0.6378(18) 0.027(6) Uiso 1 1 d . . .
H6A H -0.132(2) 0.078(4) 0.4998(19) 0.026(6) Uiso 1 1 d . . .

loop_
_atom_site_aniso_label
_atom_site_aniso_U_11
_atom_site_aniso_U_22
_atom_site_aniso_U_33
_atom_site_aniso_U_23
_atom_site_aniso_U_13
_atom_site_aniso_U_12
O1A 0.0201(7) 0.0328(9) 0.0285(8) 0.0002(7) 0.0109(6) -0.0081(6)
O2A 0.0250(8) 0.0327(9) 0.0383(10) 0.0154(7) 0.0047(7) -0.0008(7)
O3A 0.0271(8) 0.0426(10) 0.0350(9) 0.0066(8) 0.0171(7) -0.0005(7)
N1A 0.0180(8) 0.0215(9) 0.0213(9) -0.0010(7) 0.0085(7) -0.0023(6)
N2A 0.0211(8) 0.0256(9) 0.0270(10) 0.0031(7) 0.0083(7) -0.0038(7)
C2A 0.0179(10) 0.0191(10) 0.0228(10) -0.0008(7) 0.0081(8) 0.0007(7)
C3A 0.0210(9) 0.0174(10) 0.0258(11) 0.0012(8) 0.0102(8) 0.0012(8)
C4A 0.0180(9) 0.0191(10) 0.0297(11) -0.0020(8) 0.0094(8) -0.0002(8)
C5A 0.0191(10) 0.0186(10) 0.0243(11) -0.0049(8) 0.0068(8) 0.0005(8)
C6A 0.0228(10) 0.0225(10) 0.0199(10) -0.0007(8) 0.0080(8) -0.0003(8)
C7A 0.0211(10) 0.0309(12) 0.0239(11) -0.0021(9) 0.0038(8) -0.0014(9)

loop_
_atom_type_symbol
_atom_type_description
_atom_type_scat_dispersion_real
_atom_type_scat_dispersion_imag
_atom_type_scat_source
C C 0.0033 0.0016 'International Tables Vol C Tables 4.2.6.8 and 6.1.1.4'
H H 0.0000 0.0000 'International Tables Vol C Tables 4.2.6.8 and 6.1.1.4'
N N 0.0061 0.0033 'International Tables Vol C Tables 4.2.6.8 and 6.1.1.4'
O O 0.0106 0.0060 'International Tables Vol C Tables 4.2.6.8 and 6.1.1.4'

loop_
_geom_angle_atom_site_label_1
_geom_angle_atom_site_label_2
_geom_angle_atom_site_label_3
_geom_angle
_geom_angle_site_symmetry_1
_geom_angle_site_symmetry_3
_geom_angle_publ_flag
O1A N1A C6A 119.06(17) . . ?
O1A N1A C2A 120.34(16) . . ?
C6A N1A C2A 120.60(17) . . ?
O2A N2A O3A 125.06(19) . . ?
O2A N2A C3A 117.83(17) . . ?
O3A N2A C3A 117.06(17) . . ?
N1A C2A C3A 116.85(18) . . ?
N1A C2A C2A 117.3(2) . 6_557 ?
C3A C2A C2A 125.9(2) . 6_557 ?
C4A C3A C2A 123.6(2) . . ?
C4A C3A N2A 116.87(18) . . ?
C2A C3A N2A 119.45(18) . . ?
C3A C4A C5A 117.94(18) . . ?
C6A C5A C4A 118.41(19) . . ?
C6A C5A C7A 121.30(19) . . ?
C4A C5A C7A 120.28(19) . . ?
N1A C6A C5A 122.5(2) . . ?

loop_
_geom_bond_atom_site_label_1
_geom_bond_atom_site_label_2
_geom_bond_distance
_geom_bond_site_symmetry_2
_geom_bond_publ_flag
O1A N1A 1.302(2) . ?
O2A N2A 1.221(2) . ?
O3A N2A 1.221(2) . ?
N1A C6A 1.369(3) . ?
N1A C2A 1.372(3) . ?
N2A C3A 1.470(3) . ?
C2A C3A 1.393(3) . ?
C2A C2A 1.479(4) 6_557 ?
C3A C4A 1.377(3) . ?
C4A C5A 1.399(3) . ?
C5A C6A 1.373(3) . ?
C5A C7A 1.501(3) . ?
